data_2227336
loop_
_publ_author_name
'Hassan, Ibrahim N.'
'Yamin, Bohari M.'
'Kassim, Mohammad B.'

_publ_section_title
;
 (<i>E</i>)-Ethyl 2-(3-cinnamoylthioureido)acetate
;
_journal_coeditor_code CI5178
_journal_issue 11
_journal_name_full 'Acta Crystallographica Section E'
_journal_page_first o2784
_journal_paper_doi 10.1107/S1600536810037918
_journal_volume 66
_journal_year 2010
_chemical_formula_iupac 'C14 H16 N2 O3 S'
_chemical_formula_moiety 'C14 H16 N2 O3 S'
_chemical_formula_sum 'C14 H16 N2 O3 S'
_chemical_formula_weight 292.35
_chemical_name_systematic
;
(<i>E</i>)-Ethyl 2-(3-cinnamoylthioureido)acetate
;
_space_group_IT_number 19
_symmetry_cell_setting orthorhombic
_symmetry_space_group_name_Hall 'P 2ac 2ab'
_symmetry_space_group_name_H-M 'P 21 21 21'
_atom_sites_solution_hydrogens geom
_atom_sites_solution_primary direct
_atom_sites_solution_secondary difmap
_audit_creation_method SHELXL-97
_cell_angle_alpha 90.00
_cell_angle_beta 90.00
_cell_angle_gamma 90.00
_cell_formula_units_Z 4
_cell_length_a 5.1867(9)
_cell_length_b 9.7417(16)
_cell_length_c 29.154(5)
_cell_measurement_reflns_used 2524
_cell_measurement_temperature 298(2)
_cell_measurement_theta_max 25.50
_cell_measurement_theta_min 2.20
_cell_volume 1473.1(4)
_computing_cell_refinement 'SAINT (Bruker, 2000)'
_computing_data_collection 'SMART (Bruker, 2000)'
_computing_data_reduction 'SAINT (Bruker, 2000)'
_computing_molecular_graphics 'SHELXTL (Sheldrick, 2008)'
_computing_publication_material
;
SHELXTL (Sheldrick, 2008), PARST (Nardelli, 1995) and PLATON
(Spek, 2009)
;
_computing_structure_refinement 'SHELXL97 (Sheldrick, 2008)'
_computing_structure_solution 'SHELXS97 (Sheldrick, 2008)'
_diffrn_ambient_temperature 298(2)
_diffrn_measured_fraction_theta_full 0.997
_diffrn_measured_fraction_theta_max 0.997
_diffrn_measurement_device_type
;
Bruker SMART APEX CCD area-detector diffractometer
;
_diffrn_measurement_method '\w scan'
_diffrn_radiation_monochromator graphite
_diffrn_radiation_source 'fine-focus sealed tube'
_diffrn_radiation_type MoK\a
_diffrn_radiation_wavelength 0.71073
_diffrn_reflns_av_R_equivalents 0.0333
_diffrn_reflns_av_sigmaI/netI 0.0407
_diffrn_reflns_limit_h_max 6
_diffrn_reflns_limit_h_min -6
_diffrn_reflns_limit_k_max 13
_diffrn_reflns_limit_k_min -12
_diffrn_reflns_limit_l_max 38
_diffrn_reflns_limit_l_min -32
_diffrn_reflns_number 10938
_diffrn_reflns_theta_full 28.32
_diffrn_reflns_theta_max 28.32
_diffrn_reflns_theta_min 2.20
_diffrn_standards_number 0
_exptl_absorpt_coefficient_mu 0.228
_exptl_absorpt_correction_T_max 0.9473
_exptl_absorpt_correction_T_min 0.8965
_exptl_absorpt_correction_type multi-scan
_exptl_absorpt_process_details '(SADABS; Sheldrick, 2000)'
_exptl_crystal_colour colourless
_exptl_crystal_density_diffrn 1.318
_exptl_crystal_density_method 'not measured'
_exptl_crystal_description Block
_exptl_crystal_F_000 616
_exptl_crystal_size_max 0.49
_exptl_crystal_size_mid 0.38
_exptl_crystal_size_min 0.24
_refine_diff_density_max 0.352
_refine_diff_density_min -0.212
_refine_ls_abs_structure_details 'Flack (1983), 1497 Friedel pairs'
_refine_ls_abs_structure_Flack -0.04(13)
_refine_ls_extinction_method none
_refine_ls_goodness_of_fit_ref 1.029
_refine_ls_hydrogen_treatment constr
_refine_ls_matrix_type full
_refine_ls_number_parameters 182
_refine_ls_number_reflns 3637
_refine_ls_number_restraints 0
_refine_ls_restrained_S_all 1.029
_refine_ls_R_factor_all 0.0844
_refine_ls_R_factor_gt 0.0630
_refine_ls_shift/su_max 0.036
_refine_ls_shift/su_mean 0.006
_refine_ls_structure_factor_coef Fsqd
_refine_ls_weighting_details 'calc w=1/[\s^2^(Fo^2^)+(0.1P)^2^] where P=(Fo^2^+2Fc^2^)/3'
_refine_ls_weighting_scheme calc
_refine_ls_wR_factor_gt 0.1516
_refine_ls_wR_factor_ref 0.1635
_reflns_number_gt 2747
_reflns_number_total 3637
_reflns_threshold_expression I>2\s(I)
_cod_data_source_file ci5178.cif
_cod_data_source_block I
_cod_database_code 2227336
_cod_database_fobs_code 2227336

loop_
_symmetry_equiv_pos_as_xyz
'x, y, z'
'-x+1/2, -y, z+1/2'
'x+1/2, -y+1/2, -z'
'-x, y+1/2, -z+1/2'

loop_
_atom_site_type_symbol
_atom_site_label
_atom_site_fract_x
_atom_site_fract_y
_atom_site_fract_z
_atom_site_U_iso_or_equiv
_atom_site_adp_type
_atom_site_calc_flag
_atom_site_refinement_flags
_atom_site_occupancy
_atom_site_disorder_assembly
_atom_site_disorder_group
S S1 -0.18635(18) 0.08578(8) 0.03548(2) 0.0573(2) Uani d . 1 . .
O O1 0.3380(5) 0.2635(3) 0.14456(7) 0.0694(7) Uani d . 1 . .
O O2 0.0044(6) -0.0041(3) 0.20692(9) 0.0952(10) Uani d . 1 . .
O O3 -0.3348(5) -0.1415(2) 0.19707(7) 0.0712(7) Uani d . 1 . .
N N1 0.1857(5) 0.2377(2) 0.07184(7) 0.0446(5) Uani d . 1 . .
H H1A 0.2047 0.2655 0.0440 0.053 Uiso d R 1 . .
N N2 -0.0312(5) 0.0950(2) 0.12136(8) 0.0494(6) Uani d . 1 . .
H H2A 0.0690 0.1285 0.1420 0.059 Uiso d R 1 . .
C C1 0.9341(6) 0.5968(3) 0.05420(11) 0.0540(7) Uani d . 1 . .
H H1B 0.8379 0.5558 0.0310 0.065 Uiso calc R 1 . .
C C2 1.1166(7) 0.6944(3) 0.04298(12) 0.0630(9) Uani d . 1 . .
H H2B 1.1426 0.7182 0.0124 0.076 Uiso calc R 1 . .
C C3 1.2592(6) 0.7563(3) 0.07652(12) 0.0635(9) Uani d . 1 . .
H H3A 1.3788 0.8236 0.0689 0.076 Uiso calc R 1 . .
C C4 1.2251(7) 0.7186(3) 0.12129(13) 0.0661(9) Uani d . 1 . .
H H4A 1.3249 0.7593 0.1441 0.079 Uiso calc R 1 . .
C C5 1.0440(7) 0.6208(3) 0.13305(11) 0.0581(8) Uani d . 1 . .
H H5A 1.0234 0.5962 0.1637 0.070 Uiso calc R 1 . .
C C6 0.8916(5) 0.5586(3) 0.09962(10) 0.0450(6) Uani d . 1 . .
C C7 0.7010(6) 0.4568(3) 0.11298(10) 0.0487(6) Uani d . 1 . .
H H7A 0.6949 0.4335 0.1439 0.058 Uiso calc R 1 . .
C C8 0.5352(6) 0.3939(3) 0.08554(10) 0.0451(6) Uani d . 1 . .
H H8A 0.5372 0.4125 0.0543 0.054 Uiso calc R 1 . .
C C9 0.3480(6) 0.2950(3) 0.10411(9) 0.0465(6) Uani d . 1 . .
C C10 -0.0050(6) 0.1404(3) 0.07938(10) 0.0439(6) Uani d . 1 . .
C C11 -0.2162(6) -0.0072(3) 0.13555(10) 0.0514(7) Uani d . 1 . .
H H11A -0.2033 -0.0869 0.1158 0.062 Uiso calc R 1 . .
H H11B -0.3892 0.0297 0.1328 0.062 Uiso calc R 1 . .
C C12 -0.1669(7) -0.0482(3) 0.18390(11) 0.0604(8) Uani d . 1 . .
C C13 -0.3116(12) -0.1938(5) 0.24386(13) 0.1039(16) Uani d . 1 . .
H H13A -0.1398 -0.2299 0.2490 0.125 Uiso calc R 1 . .
H H13B -0.3433 -0.1210 0.2658 0.125 Uiso calc R 1 . .
C C14 -0.5011(16) -0.3012(7) 0.24893(19) 0.165(3) Uani d . 1 . .
H H14A -0.4645 -0.3534 0.2761 0.247 Uiso calc R 1 . .
H H14B -0.4953 -0.3606 0.2227 0.247 Uiso calc R 1 . .
H H14C -0.6697 -0.2612 0.2514 0.247 Uiso calc R 1 . .

loop_
_atom_site_aniso_label
_atom_site_aniso_U_11
_atom_site_aniso_U_22
_atom_site_aniso_U_33
_atom_site_aniso_U_12
_atom_site_aniso_U_13
_atom_site_aniso_U_23
S1 0.0656(5) 0.0633(4) 0.0430(4) -0.0139(4) -0.0054(4) -0.0001(3)
O1 0.0813(16) 0.0836(14) 0.0431(11) -0.0360(15) -0.0067(11) 0.0109(10)
O2 0.105(2) 0.113(2) 0.0677(17) -0.049(2) -0.0235(16) 0.0243(17)
O3 0.0789(16) 0.0854(15) 0.0494(12) -0.0338(14) -0.0044(12) 0.0145(11)
N1 0.0475(12) 0.0476(11) 0.0386(11) -0.0068(12) 0.0019(11) 0.0020(9)
N2 0.0518(14) 0.0541(13) 0.0422(12) -0.0123(12) -0.0024(10) 0.0020(11)
C1 0.0510(17) 0.0602(16) 0.0509(16) -0.0087(15) -0.0081(13) 0.0023(14)
C2 0.063(2) 0.0684(18) 0.0579(19) -0.0092(17) 0.0024(15) 0.0120(15)
C3 0.053(2) 0.0544(16) 0.084(2) -0.0068(15) 0.0053(16) -0.0015(16)
C4 0.059(2) 0.0655(19) 0.073(2) -0.0121(16) -0.0086(17) -0.0198(17)
C5 0.0598(19) 0.0647(19) 0.0497(17) -0.0059(17) -0.0031(14) -0.0092(14)
C6 0.0396(14) 0.0439(14) 0.0513(15) 0.0033(11) -0.0010(12) -0.0043(11)
C7 0.0519(16) 0.0515(14) 0.0427(14) 0.0005(14) 0.0013(13) 0.0001(11)
C8 0.0464(15) 0.0455(14) 0.0433(14) -0.0002(13) -0.0003(12) 0.0017(11)
C9 0.0473(16) 0.0472(14) 0.0449(14) -0.0019(13) -0.0044(12) 0.0012(11)
C10 0.0431(16) 0.0393(12) 0.0492(15) 0.0014(12) -0.0004(12) -0.0028(11)
C11 0.0502(16) 0.0538(15) 0.0503(15) -0.0080(14) -0.0016(13) 0.0065(12)
C12 0.0631(19) 0.0642(18) 0.0538(17) -0.0143(18) 0.0004(17) 0.0043(13)
C13 0.124(4) 0.125(3) 0.062(2) -0.041(4) -0.012(3) 0.038(2)
C14 0.184(6) 0.229(8) 0.083(3) -0.108(6) -0.038(4) 0.083(4)

loop_
_atom_type_symbol
_atom_type_description
_atom_type_scat_dispersion_real
_atom_type_scat_dispersion_imag
_atom_type_scat_source
C C 0.0033 0.0016 'International Tables Vol C Tables 4.2.6.8 and 6.1.1.4'
H H 0.0000 0.0000 'International Tables Vol C Tables 4.2.6.8 and 6.1.1.4'
N N 0.0061 0.0033 'International Tables Vol C Tables 4.2.6.8 and 6.1.1.4'
O O 0.0106 0.0060 'International Tables Vol C Tables 4.2.6.8 and 6.1.1.4'
S S 0.1246 0.1234 'International Tables Vol C Tables 4.2.6.8 and 6.1.1.4'

loop_
_geom_angle_atom_site_label_1
_geom_angle_atom_site_label_2
_geom_angle_atom_site_label_3
_geom_angle_site_symmetry_1
_geom_angle_site_symmetry_3
_geom_angle
_geom_angle_publ_flag
C12 O3 C13 . . 117.3(3) ?
C9 N1 C10 . . 127.1(2) ?
C9 N1 H1A . . 116.5 ?
C10 N1 H1A . . 116.5 ?
C10 N2 C11 . . 124.8(2) ?
C10 N2 H2A . . 117.6 ?
C11 N2 H2A . . 117.6 ?
C2 C1 C6 . . 121.2(3) ?
C2 C1 H1B . . 119.4 ?
C6 C1 H1B . . 119.4 ?
C3 C2 C1 . . 120.3(3) ?
C3 C2 H2B . . 119.8 ?
C1 C2 H2B . . 119.8 ?
C2 C3 C4 . . 119.7(3) ?
C2 C3 H3A . . 120.2 ?
C4 C3 H3A . . 120.2 ?
C3 C4 C5 . . 120.6(3) ?
C3 C4 H4A . . 119.7 ?
C5 C4 H4A . . 119.7 ?
C4 C5 C6 . . 120.8(3) ?
C4 C5 H5A . . 119.6 ?
C6 C5 H5A . . 119.6 ?
C5 C6 C1 . . 117.3(3) ?
C5 C6 C7 . . 119.7(3) ?
C1 C6 C7 . . 123.0(3) ?
C8 C7 C6 . . 126.5(3) ?
C8 C7 H7A . . 116.7 ?
C6 C7 H7A . . 116.7 ?
C7 C8 C9 . . 120.6(3) ?
C7 C8 H8A . . 119.7 ?
C9 C8 H8A . . 119.7 ?
O1 C9 N1 . . 122.2(3) ?
O1 C9 C8 . . 123.2(3) ?
N1 C9 C8 . . 114.6(2) ?
N2 C10 N1 . . 117.0(2) ?
N2 C10 S1 . . 123.3(2) ?
N1 C10 S1 . . 119.7(2) ?
N2 C11 C12 . . 110.0(3) ?
N2 C11 H11A . . 109.6 ?
C12 C11 H11A . . 109.6 ?
N2 C11 H11B . . 109.7 ?
C12 C11 H11B . . 109.7 ?
H11A C11 H11B . . 108.2 ?
O2 C12 O3 . . 125.3(3) ?
O2 C12 C11 . . 124.3(3) ?
O3 C12 C11 . . 110.4(3) ?
C14 C13 O3 . . 107.0(4) ?
C14 C13 H13A . . 110.3 ?
O3 C13 H13A . . 110.3 ?
C14 C13 H13B . . 110.3 ?
O3 C13 H13B . . 110.3 ?
H13A C13 H13B . . 108.6 ?
C13 C14 H14A . . 109.5 ?
C13 C14 H14B . . 109.5 ?
H14A C14 H14B . . 109.5 ?
C13 C14 H14C . . 109.5 ?
H14A C14 H14C . . 109.5 ?
H14B C14 H14C . . 109.5 ?

loop_
_geom_bond_atom_site_label_1
_geom_bond_atom_site_label_2
_geom_bond_site_symmetry_2
_geom_bond_distance
_geom_bond_publ_flag
S1 C10 . 1.675(3) ?
O1 C9 . 1.219(3) ?
O2 C12 . 1.193(4) ?
O3 C12 . 1.316(4) ?
O3 C13 . 1.462(4) ?
N1 C9 . 1.380(4) ?
N1 C10 . 1.387(4) ?
N1 H1A . 0.86 ?
N2 C10 . 1.308(4) ?
N2 C11 . 1.443(4) ?
N2 H2A . 0.86 ?
C1 C2 . 1.381(4) ?
C1 C6 . 1.393(4) ?
C1 H1B . 0.93 ?
C2 C3 . 1.366(5) ?
C2 H2B . 0.93 ?
C3 C4 . 1.367(5) ?
C3 H3A . 0.93 ?
C4 C5 . 1.381(5) ?
C4 H4A . 0.93 ?
C5 C6 . 1.393(4) ?
C5 H5A . 0.93 ?
C6 C7 . 1.453(4) ?
C7 C8 . 1.325(4) ?
C7 H7A . 0.93 ?
C8 C9 . 1.472(4) ?
C8 H8A . 0.93 ?
C11 C12 . 1.487(4) ?
C11 H11A . 0.97 ?
C11 H11B . 0.97 ?
C13 C14 . 1.443(7) ?
C13 H13A . 0.97 ?
C13 H13B . 0.97 ?
C14 H14A . 0.96 ?
C14 H14B . 0.96 ?
C14 H14C . 0.96 ?

loop_
_geom_hbond_atom_site_label_D
_geom_hbond_atom_site_label_H
_geom_hbond_atom_site_label_A
_geom_hbond_site_symmetry_D
_geom_hbond_site_symmetry_H
_geom_hbond_site_symmetry_A
_geom_hbond_distance_DH
_geom_hbond_distance_HA
_geom_hbond_distance_DA
_geom_hbond_angle_DHA
_geom_hbond_publ_flag
N1 H1A S1 . . 3_555 0.86 2.79 3.631(2) 166 yes
N2 H2A O1 . . 1_555 0.86 1.92 2.611(4) 137 yes
C4 H4A O3 . . 1_765 0.93 2.54 3.457(4) 170 yes
C8 H8A S1 . . 3_555 0.93 2.86 3.716(3) 153 yes

loop_
_cod_related_entry_id
_cod_related_entry_database
_cod_related_entry_code
1 ChemSpider 11915466
